data_1553820
loop_
_publ_author_name
'Tang, Yang'
'Yu, Qiong'
'Ma, Shengming'

_publ_section_title
;
 Efficient trifluoromethylation via the cyclopropanation of allenes and
 subsequent C--C bond cleavage
;
_journal_issue 9
_journal_name_full 'Organic Chemistry Frontiers'
_journal_page_first 1762
_journal_paper_doi 10.1039/C7QO00419B
_journal_volume 4
_journal_year 2017
_chemical_formula_sum 'C21 H24 F3 N O4'
_chemical_formula_weight 411.41
_space_group_IT_number 14
_space_group_name_Hall '-P 2ybc'
_space_group_name_H-M_alt 'P 1 21/c 1'
_symmetry_cell_setting monoclinic
_symmetry_space_group_name_H-M 'P 1 21/c 1'
_atom_sites_solution_hydrogens geom
_atom_sites_solution_primary direct
_atom_sites_solution_secondary difmap
_audit_creation_method SHELXL-97
_audit_update_record
;
2014-07-08 deposited with the CCDC.
2017-06-23 downloaded from the CCDC.
;
_cell_angle_alpha 90.00
_cell_angle_beta 96.4000(10)
_cell_angle_gamma 90.00
_cell_formula_units_Z 4
_cell_length_a 15.6855(6)
_cell_length_b 9.6366(3)
_cell_length_c 13.4345(5)
_cell_measurement_temperature 173(2)
_cell_volume 2018.03(12)
_computing_structure_refinement 'SHELXL-97 (Sheldrick, 2008)'
_computing_structure_solution 'SHELXS-97 (Sheldrick, 2008)'
_diffrn_ambient_temperature 173(2)
_diffrn_measured_fraction_theta_full 1.000
_diffrn_measured_fraction_theta_max 1.000
_diffrn_radiation_monochromator graphite
_diffrn_radiation_source 'fine-focus sealed tube'
_diffrn_radiation_type MoK\a
_diffrn_radiation_wavelength 0.71073
_diffrn_reflns_av_R_equivalents 0.0567
_diffrn_reflns_av_sigmaI/netI 0.0373
_diffrn_reflns_limit_h_max 18
_diffrn_reflns_limit_h_min -18
_diffrn_reflns_limit_k_max 11
_diffrn_reflns_limit_k_min -11
_diffrn_reflns_limit_l_max 15
_diffrn_reflns_limit_l_min -15
_diffrn_reflns_number 23009
_diffrn_reflns_theta_full 25.01
_diffrn_reflns_theta_max 25.01
_diffrn_reflns_theta_min 1.31
_exptl_absorpt_coefficient_mu 0.111
_exptl_absorpt_correction_T_max 0.9824
_exptl_absorpt_correction_T_min 0.9738
_exptl_absorpt_correction_type multi-scan
_exptl_absorpt_process_details sadabs
_exptl_crystal_colour colorless
_exptl_crystal_density_diffrn 1.354
_exptl_crystal_density_method 'not measured'
_exptl_crystal_description block
_exptl_crystal_F_000 864
_exptl_crystal_size_max 0.24
_exptl_crystal_size_mid 0.21
_exptl_crystal_size_min 0.16
_refine_diff_density_max 0.268
_refine_diff_density_min -0.219
_refine_diff_density_rms 0.041
_refine_ls_extinction_method none
_refine_ls_goodness_of_fit_ref 1.021
_refine_ls_hydrogen_treatment constr
_refine_ls_matrix_type full
_refine_ls_number_parameters 262
_refine_ls_number_reflns 3551
_refine_ls_number_restraints 0
_refine_ls_restrained_S_all 1.021
_refine_ls_R_factor_all 0.0632
_refine_ls_R_factor_gt 0.0424
_refine_ls_shift/su_max 0.000
_refine_ls_shift/su_mean 0.000
_refine_ls_structure_factor_coef Fsqd
_refine_ls_weighting_details 'calc w=1/[\s^2^(Fo^2^)+(0.0493P)^2^+0.9471P] where P=(Fo^2^+2Fc^2^)/3'
_refine_ls_weighting_scheme calc
_refine_ls_wR_factor_gt 0.1036
_refine_ls_wR_factor_ref 0.1171
_reflns_number_gt 2639
_reflns_number_total 3551
_reflns_threshold_expression >2sigma(I)
_cod_data_source_file c7qo00419b2.cif
_cod_data_source_block z
_cod_depositor_comments
;
The following automatic conversions were performed:

data item '_symmetry_cell_setting' value 'Monoclinic' was changed to
'monoclinic' in accordance with the
/home/saulius/struct/COD-crude-data/automatic-downloads/DataCite-retrospective/RSC/depositions/lib/dictionaries/cif_core.dic
dictionary named 'cif_core.dic' version 2.4.2 last updated on
2011-04-26.

Automatic conversion script
Id: cif_fix_values 6909 2019-04-08 15:41:33Z antanas 
;
_cod_original_sg_symbol_H-M P2(1)/c
_cod_database_code 1553820

loop_
_symmetry_equiv_pos_as_xyz
'x, y, z'
'-x, y+1/2, -z+1/2'
'-x, -y, -z'
'x, -y-1/2, z-1/2'

loop_
_atom_site_label
_atom_site_type_symbol
_atom_site_fract_x
_atom_site_fract_y
_atom_site_fract_z
_atom_site_U_iso_or_equiv
_atom_site_adp_type
_atom_site_occupancy
_atom_site_symmetry_multiplicity
_atom_site_calc_flag
_atom_site_refinement_flags
F1 F 0.73096(9) -0.06210(13) -0.02641(11) 0.0554(4) Uani 1 1 d .
F2 F 0.63512(8) 0.06494(14) 0.03008(9) 0.0472(4) Uani 1 1 d .
F3 F 0.76683(8) 0.11970(14) 0.05916(9) 0.0465(4) Uani 1 1 d .
O1 O 0.63206(12) 0.5650(2) -0.24465(13) 0.0655(6) Uani 1 1 d .
O2 O 0.74901(11) 0.64335(17) -0.15580(12) 0.0526(5) Uani 1 1 d .
O3 O 0.68181(12) 0.57717(18) 0.08790(12) 0.0575(5) Uani 1 1 d .
O4 O 0.57597(10) 0.64567(16) -0.02478(11) 0.0437(4) Uani 1 1 d .
N1 N 0.99520(11) 0.19291(19) -0.03998(14) 0.0389(5) Uani 1 1 d .
C1 C 0.89645(13) 0.1347(2) -0.16762(15) 0.0298(5) Uani 1 1 d .
C2 C 0.86800(15) 0.0687(2) -0.25794(16) 0.0362(5) Uani 1 1 d .
H2A H 0.8102 0.0782 -0.2869 0.043 Uiso 1 1 calc R
C3 C 0.92520(17) -0.0105(2) -0.30432(19) 0.0480(6) Uani 1 1 d .
H3A H 0.9064 -0.0555 -0.3658 0.058 Uiso 1 1 calc R
C4 C 1.01026(18) -0.0256(3) -0.2626(2) 0.0542(7) Uani 1 1 d .
H4A H 1.0481 -0.0812 -0.2961 0.065 Uiso 1 1 calc R
C5 C 1.04071(16) 0.0383(2) -0.1740(2) 0.0473(6) Uani 1 1 d .
H5A H 1.0986 0.0277 -0.1457 0.057 Uiso 1 1 calc R
C6 C 0.98316(14) 0.1188(2) -0.12761(16) 0.0350(5) Uani 1 1 d .
C7 C 0.91906(13) 0.2541(2) -0.02410(16) 0.0354(5) Uani 1 1 d .
H7A H 0.9108 0.3107 0.0319 0.042 Uiso 1 1 calc R
C8 C 0.85673(13) 0.2224(2) -0.09985(15) 0.0290(5) Uani 1 1 d .
C9 C 0.76494(12) 0.2727(2) -0.11367(14) 0.0283(5) Uani 1 1 d .
H9A H 0.7548 0.3104 -0.1833 0.034 Uiso 1 1 calc R
C10 C 0.75070(13) 0.3947(2) -0.04290(15) 0.0323(5) Uani 1 1 d .
H10A H 0.7459 0.3578 0.0250 0.039 Uiso 1 1 calc R
H10B H 0.8013 0.4568 -0.0386 0.039 Uiso 1 1 calc R
C11 C 0.67039(13) 0.4786(2) -0.07750(15) 0.0304(5) Uani 1 1 d .
H11A H 0.6223 0.4117 -0.0951 0.036 Uiso 1 1 calc R
C12 C 0.68010(14) 0.5656(2) -0.16958(16) 0.0330(5) Uani 1 1 d .
C13 C 0.76521(18) 0.7335(3) -0.2380(2) 0.0631(8) Uani 1 1 d .
H13A H 0.8180 0.7863 -0.2195 0.095 Uiso 1 1 calc R
H13B H 0.7170 0.7977 -0.2525 0.095 Uiso 1 1 calc R
H13C H 0.7716 0.6773 -0.2975 0.095 Uiso 1 1 calc R
C14 C 0.64532(14) 0.5719(2) 0.00549(16) 0.0328(5) Uani 1 1 d .
C15 C 0.54644(16) 0.7382(2) 0.04866(19) 0.0486(6) Uani 1 1 d .
H15A H 0.4953 0.7878 0.0189 0.073 Uiso 1 1 calc R
H15B H 0.5917 0.8052 0.0704 0.073 Uiso 1 1 calc R
H15C H 0.5322 0.6844 0.1065 0.073 Uiso 1 1 calc R
C16 C 0.70027(13) 0.1553(2) -0.10765(15) 0.0295(5) Uani 1 1 d .
C17 C 0.70872(14) 0.0711(2) -0.01280(17) 0.0352(5) Uani 1 1 d .
C18 C 0.63821(13) 0.1221(2) -0.18077(16) 0.0344(5) Uani 1 1 d .
C19 C 0.62080(15) 0.2031(3) -0.27690(16) 0.0458(6) Uani 1 1 d .
H19A H 0.6605 0.2817 -0.2758 0.069 Uiso 1 1 calc R
H19B H 0.5617 0.2376 -0.2836 0.069 Uiso 1 1 calc R
H19C H 0.6289 0.1427 -0.3338 0.069 Uiso 1 1 calc R
C20 C 0.57877(15) -0.0009(2) -0.1779(2) 0.0482(6) Uani 1 1 d .
H20A H 0.5919 -0.0504 -0.1144 0.072 Uiso 1 1 calc R
H20B H 0.5866 -0.0635 -0.2337 0.072 Uiso 1 1 calc R
H20C H 0.5192 0.0316 -0.1840 0.072 Uiso 1 1 calc R
C21 C 1.07530(14) 0.2052(3) 0.0259(2) 0.0519(7) Uani 1 1 d .
H21A H 1.0662 0.2644 0.0832 0.078 Uiso 1 1 calc R
H21B H 1.1193 0.2467 -0.0111 0.078 Uiso 1 1 calc R
H21C H 1.0941 0.1130 0.0500 0.078 Uiso 1 1 calc R

loop_
_atom_site_aniso_label
_atom_site_aniso_U_11
_atom_site_aniso_U_22
_atom_site_aniso_U_33
_atom_site_aniso_U_23
_atom_site_aniso_U_13
_atom_site_aniso_U_12
F1 0.0665(10) 0.0347(7) 0.0657(9) 0.0094(7) 0.0113(8) 0.0154(7)
F2 0.0368(8) 0.0594(9) 0.0470(8) 0.0100(6) 0.0118(6) 0.0014(6)
F3 0.0420(8) 0.0556(8) 0.0392(7) 0.0151(6) -0.0074(6) -0.0050(6)
O1 0.0661(13) 0.0783(13) 0.0457(10) 0.0167(9) -0.0218(9) -0.0180(10)
O2 0.0476(11) 0.0573(11) 0.0491(10) 0.0218(8) -0.0122(8) -0.0174(9)
O3 0.0659(12) 0.0630(12) 0.0404(10) -0.0129(8) -0.0083(9) 0.0287(9)
O4 0.0376(9) 0.0471(9) 0.0458(9) -0.0069(7) 0.0019(7) 0.0145(7)
N1 0.0276(10) 0.0440(11) 0.0437(11) 0.0043(9) -0.0028(8) 0.0031(8)
C1 0.0289(12) 0.0250(10) 0.0361(11) 0.0070(9) 0.0065(9) 0.0010(9)
C2 0.0403(13) 0.0315(11) 0.0377(12) 0.0006(9) 0.0079(10) 0.0005(10)
C3 0.0601(18) 0.0377(13) 0.0486(14) -0.0055(11) 0.0170(13) 0.0028(12)
C4 0.0545(17) 0.0412(14) 0.0721(18) -0.0003(13) 0.0308(14) 0.0125(12)
C5 0.0360(14) 0.0400(13) 0.0679(17) 0.0104(12) 0.0151(12) 0.0081(11)
C6 0.0321(12) 0.0297(11) 0.0442(13) 0.0067(10) 0.0083(10) 0.0026(9)
C7 0.0314(13) 0.0387(12) 0.0360(12) -0.0015(10) 0.0033(10) 0.0037(9)
C8 0.0266(11) 0.0299(10) 0.0304(11) 0.0039(8) 0.0031(9) 0.0008(9)
C9 0.0278(11) 0.0307(10) 0.0260(10) 0.0020(8) 0.0009(8) 0.0034(9)
C10 0.0326(12) 0.0304(11) 0.0327(11) -0.0010(9) -0.0021(9) 0.0048(9)
C11 0.0275(11) 0.0287(10) 0.0343(11) -0.0017(9) -0.0003(9) -0.0001(9)
C12 0.0312(12) 0.0329(11) 0.0334(12) -0.0029(9) -0.0028(10) 0.0064(10)
C13 0.0606(18) 0.0674(18) 0.0602(17) 0.0302(14) 0.0019(14) -0.0098(14)
C14 0.0327(12) 0.0290(11) 0.0365(12) 0.0012(9) 0.0024(10) 0.0020(9)
C15 0.0482(15) 0.0438(14) 0.0565(15) -0.0034(11) 0.0170(12) 0.0133(12)
C16 0.0261(11) 0.0293(10) 0.0334(11) -0.0033(9) 0.0046(9) 0.0053(9)
C17 0.0268(12) 0.0342(12) 0.0447(13) 0.0015(10) 0.0046(10) 0.0036(9)
C18 0.0296(12) 0.0361(11) 0.0371(12) -0.0078(9) 0.0027(10) 0.0050(10)
C19 0.0423(14) 0.0554(15) 0.0368(13) -0.0056(11) -0.0088(10) 0.0013(12)
C20 0.0359(14) 0.0492(14) 0.0591(16) -0.0139(12) 0.0028(12) -0.0051(11)
C21 0.0281(13) 0.0627(16) 0.0614(16) 0.0106(13) -0.0104(11) -0.0001(12)

loop_
_atom_type_symbol
_atom_type_description
_atom_type_scat_dispersion_real
_atom_type_scat_dispersion_imag
_atom_type_scat_source
C C 0.0033 0.0016 'International Tables Vol C Tables 4.2.6.8 and 6.1.1.4'
H H 0.0000 0.0000 'International Tables Vol C Tables 4.2.6.8 and 6.1.1.4'
N N 0.0061 0.0033 'International Tables Vol C Tables 4.2.6.8 and 6.1.1.4'
O O 0.0106 0.0060 'International Tables Vol C Tables 4.2.6.8 and 6.1.1.4'
F F 0.0171 0.0103 'International Tables Vol C Tables 4.2.6.8 and 6.1.1.4'

loop_
_geom_angle_atom_site_label_1
_geom_angle_atom_site_label_2
_geom_angle_atom_site_label_3
_geom_angle
C12 O2 C13 116.52(18)
C14 O4 C15 115.89(17)
C7 N1 C6 108.57(17)
C7 N1 C21 125.3(2)
C6 N1 C21 126.2(2)
C2 C1 C6 118.75(19)
C2 C1 C8 134.40(19)
C6 C1 C8 106.85(18)
C3 C2 C1 118.9(2)
C3 C2 H2A 120.6
C1 C2 H2A 120.6
C2 C3 C4 121.2(2)
C2 C3 H3A 119.4
C4 C3 H3A 119.4
C5 C4 C3 121.6(2)
C5 C4 H4A 119.2
C3 C4 H4A 119.2
C4 C5 C6 117.2(2)
C4 C5 H5A 121.4
C6 C5 H5A 121.4
N1 C6 C5 129.9(2)
N1 C6 C1 107.73(18)
C5 C6 C1 122.4(2)
C8 C7 N1 110.61(19)
C8 C7 H7A 124.7
N1 C7 H7A 124.7
C7 C8 C1 106.23(18)
C7 C8 C9 127.81(18)
C1 C8 C9 125.91(18)
C8 C9 C16 112.62(16)
C8 C9 C10 111.73(16)
C16 C9 C10 112.88(16)
C8 C9 H9A 106.3
C16 C9 H9A 106.3
C10 C9 H9A 106.3
C11 C10 C9 112.80(16)
C11 C10 H10A 109.0
C9 C10 H10A 109.0
C11 C10 H10B 109.0
C9 C10 H10B 109.0
H10A C10 H10B 107.8
C12 C11 C14 109.27(16)
C12 C11 C10 112.78(17)
C14 C11 C10 111.29(16)
C12 C11 H11A 107.8
C14 C11 H11A 107.8
C10 C11 H11A 107.8
O1 C12 O2 123.8(2)
O1 C12 C11 125.3(2)
O2 C12 C11 110.91(17)
O2 C13 H13A 109.5
O2 C13 H13B 109.5
H13A C13 H13B 109.5
O2 C13 H13C 109.5
H13A C13 H13C 109.5
H13B C13 H13C 109.5
O3 C14 O4 123.8(2)
O3 C14 C11 124.88(19)
O4 C14 C11 111.31(18)
O4 C15 H15A 109.5
O4 C15 H15B 109.5
H15A C15 H15B 109.5
O4 C15 H15C 109.5
H15A C15 H15C 109.5
H15B C15 H15C 109.5
C18 C16 C17 118.66(19)
C18 C16 C9 124.71(18)
C17 C16 C9 116.62(17)
F3 C17 F2 104.70(17)
F3 C17 F1 105.40(17)
F2 C17 F1 105.24(17)
F3 C17 C16 114.35(17)
F2 C17 C16 112.78(17)
F1 C17 C16 113.48(18)
C16 C18 C19 123.4(2)
C16 C18 C20 124.6(2)
C19 C18 C20 111.98(19)
C18 C19 H19A 109.5
C18 C19 H19B 109.5
H19A C19 H19B 109.5
C18 C19 H19C 109.5
H19A C19 H19C 109.5
H19B C19 H19C 109.5
C18 C20 H20A 109.5
C18 C20 H20B 109.5
H20A C20 H20B 109.5
C18 C20 H20C 109.5
H20A C20 H20C 109.5
H20B C20 H20C 109.5
N1 C21 H21A 109.5
N1 C21 H21B 109.5
H21A C21 H21B 109.5
N1 C21 H21C 109.5
H21A C21 H21C 109.5
H21B C21 H21C 109.5

loop_
_geom_bond_atom_site_label_1
_geom_bond_atom_site_label_2
_geom_bond_distance
F1 C17 1.348(2)
F2 C17 1.348(2)
F3 C17 1.337(2)
O1 C12 1.190(2)
O2 C12 1.311(3)
O2 C13 1.449(3)
O3 C14 1.189(2)
O4 C14 1.325(2)
O4 C15 1.444(3)
N1 C7 1.370(3)
N1 C6 1.372(3)
N1 C21 1.459(3)
C1 C2 1.398(3)
C1 C6 1.414(3)
C1 C8 1.434(3)
C2 C3 1.378(3)
C2 H2A 0.9500
C3 C4 1.396(4)
C3 H3A 0.9500
C4 C5 1.377(4)
C4 H4A 0.9500
C5 C6 1.390(3)
C5 H5A 0.9500
C7 C8 1.365(3)
C7 H7A 0.9500
C8 C9 1.511(3)
C9 C16 1.528(3)
C9 C10 1.543(3)
C9 H9A 1.0000
C10 C11 1.525(3)
C10 H10A 0.9900
C10 H10B 0.9900
C11 C12 1.516(3)
C11 C14 1.518(3)
C11 H11A 1.0000
C13 H13A 0.9800
C13 H13B 0.9800
C13 H13C 0.9800
C15 H15A 0.9800
C15 H15B 0.9800
C15 H15C 0.9800
C16 C18 1.342(3)
C16 C17 1.504(3)
C18 C19 1.508(3)
C18 C20 1.511(3)
C19 H19A 0.9800
C19 H19B 0.9800
C19 H19C 0.9800
C20 H20A 0.9800
C20 H20B 0.9800
C20 H20C 0.9800
C21 H21A 0.9800
C21 H21B 0.9800
C21 H21C 0.9800

loop_
_geom_torsion_atom_site_label_1
_geom_torsion_atom_site_label_2
_geom_torsion_atom_site_label_3
_geom_torsion_atom_site_label_4
_geom_torsion
C6 C1 C2 C3 0.6(3)
C8 C1 C2 C3 -179.8(2)
C1 C2 C3 C4 0.1(3)
C2 C3 C4 C5 -0.4(4)
C3 C4 C5 C6 -0.1(4)
C7 N1 C6 C5 -179.0(2)
C21 N1 C6 C5 1.0(4)
C7 N1 C6 C1 0.1(2)
C21 N1 C6 C1 -180.0(2)
C4 C5 C6 N1 179.7(2)
C4 C5 C6 C1 0.8(3)
C2 C1 C6 N1 179.82(18)
C8 C1 C6 N1 0.1(2)
C2 C1 C6 C5 -1.0(3)
C8 C1 C6 C5 179.27(19)
C6 N1 C7 C8 -0.2(2)
C21 N1 C7 C8 179.8(2)
N1 C7 C8 C1 0.3(2)
N1 C7 C8 C9 -177.38(19)
C2 C1 C8 C7 -179.9(2)
C6 C1 C8 C7 -0.3(2)
C2 C1 C8 C9 -2.1(4)
C6 C1 C8 C9 177.48(18)
C7 C8 C9 C16 -115.6(2)
C1 C8 C9 C16 67.1(3)
C7 C8 C9 C10 12.7(3)
C1 C8 C9 C10 -164.57(18)
C8 C9 C10 C11 160.54(17)
C16 C9 C10 C11 -71.3(2)
C9 C10 C11 C12 -71.7(2)
C9 C10 C11 C14 165.06(17)
C13 O2 C12 O1 0.6(3)
C13 O2 C12 C11 -179.1(2)
C14 C11 C12 O1 -108.4(2)
C10 C11 C12 O1 127.2(2)
C14 C11 C12 O2 71.3(2)
C10 C11 C12 O2 -53.0(2)
C15 O4 C14 O3 1.2(3)
C15 O4 C14 C11 179.97(18)
C12 C11 C14 O3 -127.0(2)
C10 C11 C14 O3 -1.8(3)
C12 C11 C14 O4 54.3(2)
C10 C11 C14 O4 179.50(17)
C8 C9 C16 C18 -121.6(2)
C10 C9 C16 C18 110.7(2)
C8 C9 C16 C17 57.6(2)
C10 C9 C16 C17 -70.1(2)
C18 C16 C17 F3 -174.02(18)
C9 C16 C17 F3 6.7(2)
C18 C16 C17 F2 -54.5(2)
C9 C16 C17 F2 126.23(19)
C18 C16 C17 F1 65.0(2)
C9 C16 C17 F1 -114.21(19)
C17 C16 C18 C19 176.90(19)
C9 C16 C18 C19 -3.9(3)
C17 C16 C18 C20 -4.2(3)
C9 C16 C18 C20 175.00(19)
